data_2220905
loop_
_publ_author_name
'Hanif, Muhammad'
'Qadeer, Ghulam'
'Rama, Nasim Hasan'
'Akhtar, Javeed'
'Helliwell, Madeleine'

_publ_section_title 4-(4-Methoxyphenyl)-3-[2-(2-methoxyphenyl)ethyl]-1<i>H</i>-1,2,4-triazol-5(4<i>H</i>)-one
_journal_coeditor_code RZ2290
_journal_issue 2
_journal_name_full 'Acta Crystallographica Section E'
_journal_page_first o429
_journal_paper_doi 10.1107/S1600536809002815
_journal_volume 65
_journal_year 2009
_chemical_formula_iupac 'C18 H19 N3 O3'
_chemical_formula_moiety 'C18 H19 N3 O3'
_chemical_formula_sum 'C18 H19 N3 O3'
_chemical_formula_weight 325.36
_chemical_melting_point 431.0(10)
_chemical_name_systematic
;
4-(4-Methoxyphenyl)-3-[2-(2-methoxyphenyl)ethyl]-1<i>H</i>-1,2,4-triazol-
5(4<i>H</i>)-one
;
_space_group_IT_number 14
_symmetry_cell_setting monoclinic
_symmetry_space_group_name_Hall '-P 2ybc'
_symmetry_space_group_name_H-M 'P 1 21/c 1'
_atom_sites_solution_hydrogens geom
_atom_sites_solution_primary direct
_atom_sites_solution_secondary difmap
_cell_angle_alpha 90.00
_cell_angle_beta 96.613(3)
_cell_angle_gamma 90.00
_cell_formula_units_Z 4
_cell_length_a 12.5396(19)
_cell_length_b 9.1840(14)
_cell_length_c 14.041(2)
_cell_measurement_reflns_used 975
_cell_measurement_temperature 100(2)
_cell_measurement_theta_max 26.33
_cell_measurement_theta_min 2.66
_cell_volume 1606.3(4)
_computing_cell_refinement 'SAINT (Bruker, 2002)'
_computing_data_collection 'SMART (Bruker, 2001)'
_computing_data_reduction 'SAINT (Bruker, 2002)'
_computing_molecular_graphics 'SHELXTL (Sheldrick, 2008)'
_computing_publication_material 'SHELXTL (Sheldrick, 2008)'
_computing_structure_refinement 'SHELXL97 (Sheldrick, 2008)'
_computing_structure_solution 'SHELXS97 (Sheldrick, 2008)'
_diffrn_ambient_temperature 100(2)
_diffrn_measured_fraction_theta_full 0.995
_diffrn_measured_fraction_theta_max 0.995
_diffrn_measurement_device_type 'Bruker SMART CCD area-detector'
_diffrn_measurement_method '\f and \w'
_diffrn_radiation_monochromator graphite
_diffrn_radiation_source 'fine-focus sealed tube'
_diffrn_radiation_type MoK\a
_diffrn_radiation_wavelength 0.71073
_diffrn_reflns_av_R_equivalents 0.0312
_diffrn_reflns_av_sigmaI/netI 0.0339
_diffrn_reflns_limit_h_max 14
_diffrn_reflns_limit_h_min -15
_diffrn_reflns_limit_k_max 11
_diffrn_reflns_limit_k_min -7
_diffrn_reflns_limit_l_max 17
_diffrn_reflns_limit_l_min -17
_diffrn_reflns_number 8654
_diffrn_reflns_theta_full 26.40
_diffrn_reflns_theta_max 26.40
_diffrn_reflns_theta_min 2.66
_exptl_absorpt_coefficient_mu 0.093
_exptl_absorpt_correction_type none
_exptl_crystal_colour colourless
_exptl_crystal_density_diffrn 1.345
_exptl_crystal_density_method 'not measured'
_exptl_crystal_description irregular
_exptl_crystal_F_000 688
_exptl_crystal_size_max 0.50
_exptl_crystal_size_mid 0.50
_exptl_crystal_size_min 0.50
_refine_diff_density_max 0.233
_refine_diff_density_min -0.170
_refine_ls_extinction_method none
_refine_ls_goodness_of_fit_ref 1.013
_refine_ls_hydrogen_treatment mixed
_refine_ls_matrix_type full
_refine_ls_number_parameters 223
_refine_ls_number_reflns 3278
_refine_ls_number_restraints 0
_refine_ls_restrained_S_all 1.013
_refine_ls_R_factor_all 0.0416
_refine_ls_R_factor_gt 0.0322
_refine_ls_shift/su_max 0.001
_refine_ls_shift/su_mean 0.000
_refine_ls_structure_factor_coef Fsqd
_refine_ls_weighting_details 'calc w=1/[\s^2^(Fo^2^)+(0.0473P)^2^] where P=(Fo^2^+2Fc^2^)/3'
_refine_ls_weighting_scheme calc
_refine_ls_wR_factor_gt 0.0802
_refine_ls_wR_factor_ref 0.0826
_reflns_number_gt 2631
_reflns_number_total 3278
_reflns_threshold_expression I>2\s(I)
_cod_data_source_file rz2290.cif
_cod_data_source_block I
_cod_depositor_comments
;
The following automatic conversions were performed:
'_symmetry_cell_setting' value 'Monoclinic' changed to 'monoclinic'
according to '/home/saulius/struct/CIF-dictionaries/cif_core.dic'
dictionary named 'cif_core.dic' version 2.4.1 from 2010-06-29.

Automatic conversion script
Id: cif_fix_enum 1527 2010-12-29 10:47:43Z saulius 

The following automatic conversions were performed:

'_symmetry_cell_setting' value 'Monoclinic' changed to 'monoclinic'
according to /home/saulius/struct/CIF-dictionaries/cif_core.dic
dictionary named 'cif_core.dic' version 2.4.1 from 2010-06-29.

Automatic conversion script
Id: cif_fix_values 1715 2011-07-08 13:25:40Z adriana 
;
_cod_original_sg_symbol_H-M 'P 21/c'
_cod_database_code 2220905
_cod_database_fobs_code 2220905

loop_
_symmetry_equiv_pos_as_xyz
'x, y, z'
'-x, y+1/2, -z+1/2'
'-x, -y, -z'
'x, -y-1/2, z-1/2'

loop_
_atom_site_type_symbol
_atom_site_label
_atom_site_fract_x
_atom_site_fract_y
_atom_site_fract_z
_atom_site_U_iso_or_equiv
_atom_site_adp_type
_atom_site_calc_flag
_atom_site_refinement_flags
_atom_site_occupancy
_atom_site_disorder_assembly
_atom_site_disorder_group
O O1 0.48159(6) 0.03096(9) 0.13337(5) 0.0255(2) Uani d . 1 . .
O O2 1.08680(6) -0.01642(9) 0.16392(5) 0.0249(2) Uani d . 1 . .
O O3 0.62644(6) 0.09499(10) 0.58898(5) 0.0306(2) Uani d . 1 . .
N N1 0.65632(7) -0.02461(11) 0.20442(6) 0.0205(2) Uani d . 1 . .
N N2 0.72808(7) -0.09381(11) 0.07470(6) 0.0227(2) Uani d . 1 . .
N N3 0.62158(7) -0.05346(11) 0.05209(7) 0.0224(2) Uani d . 1 . .
H H3N 0.5916(10) -0.0520(14) -0.0104(9) 0.029(3) Uiso d . 1 . .
C C1 0.74701(9) -0.07600(12) 0.16673(8) 0.0210(3) Uani d . 1 . .
C C2 0.57538(9) -0.01011(13) 0.12919(8) 0.0209(3) Uani d . 1 . .
C C3 0.85367(9) -0.09907(14) 0.22308(8) 0.0249(3) Uani d . 1 . .
H H3A 0.9001 -0.1548 0.1837 0.030 Uiso calc R 1 . .
H H3B 0.8442 -0.1579 0.2806 0.030 Uiso calc R 1 . .
C C4 0.90982(9) 0.04491(14) 0.25474(8) 0.0260(3) Uani d . 1 . .
H H4A 0.8621 0.1023 0.2919 0.031 Uiso calc R 1 . .
H H4B 0.9762 0.0230 0.2976 0.031 Uiso calc R 1 . .
C C5 0.93810(8) 0.13522(13) 0.17195(7) 0.0224(3) Uani d . 1 . .
C C6 1.02928(9) 0.10111(13) 0.12649(7) 0.0209(3) Uani d . 1 . .
C C7 1.05663(9) 0.18328(13) 0.05035(8) 0.0226(3) Uani d . 1 . .
H H7 1.1184 0.1591 0.0202 0.027 Uiso calc R 1 . .
C C8 0.99314(9) 0.30150(13) 0.01822(9) 0.0262(3) Uani d . 1 . .
H H8 1.0122 0.3589 -0.0335 0.031 Uiso calc R 1 . .
C C9 0.90262(9) 0.33607(14) 0.06091(9) 0.0284(3) Uani d . 1 . .
H H9 0.8588 0.4160 0.0381 0.034 Uiso calc R 1 . .
C C10 0.87625(9) 0.25331(13) 0.13719(8) 0.0264(3) Uani d . 1 . .
H H10 0.8141 0.2780 0.1666 0.032 Uiso calc R 1 . .
C C11 1.17827(9) -0.05778(13) 0.11798(8) 0.0252(3) Uani d . 1 . .
H H11A 1.1559 -0.0769 0.0499 0.038 Uiso calc R 1 . .
H H11B 1.2104 -0.1460 0.1484 0.038 Uiso calc R 1 . .
H H11C 1.2312 0.0212 0.1242 0.038 Uiso calc R 1 . .
C C12 0.64536(8) 0.00320(13) 0.30338(8) 0.0202(3) Uani d . 1 . .
C C13 0.62172(8) 0.14267(13) 0.33266(8) 0.0232(3) Uani d . 1 . .
H H13 0.6103 0.2192 0.2871 0.028 Uiso calc R 1 . .
C C14 0.61483(9) 0.16956(14) 0.42864(8) 0.0260(3) Uani d . 1 . .
H H14 0.5978 0.2646 0.4490 0.031 Uiso calc R 1 . .
C C15 0.63274(8) 0.05796(14) 0.49543(8) 0.0236(3) Uani d . 1 . .
C C16 0.65578(9) -0.08137(14) 0.46578(8) 0.0256(3) Uani d . 1 . .
H H16 0.6684 -0.1578 0.5113 0.031 Uiso calc R 1 . .
C C17 0.66031(9) -0.10809(13) 0.36918(8) 0.0251(3) Uani d . 1 . .
H H17 0.6738 -0.2040 0.3482 0.030 Uiso calc R 1 . .
C C18 0.64879(10) -0.01663(16) 0.65935(8) 0.0344(3) Uani d . 1 . .
H H18A 0.6017 -0.1002 0.6428 0.052 Uiso calc R 1 . .
H H18B 0.6362 0.0209 0.7224 0.052 Uiso calc R 1 . .
H H18C 0.7239 -0.0471 0.6610 0.052 Uiso calc R 1 . .

loop_
_atom_site_aniso_label
_atom_site_aniso_U_11
_atom_site_aniso_U_22
_atom_site_aniso_U_33
_atom_site_aniso_U_12
_atom_site_aniso_U_13
_atom_site_aniso_U_23
O1 0.0190(4) 0.0342(5) 0.0238(4) 0.0022(3) 0.0042(3) -0.0020(4)
O2 0.0212(4) 0.0306(5) 0.0238(4) 0.0073(3) 0.0060(3) 0.0039(4)
O3 0.0274(5) 0.0434(6) 0.0213(4) -0.0008(4) 0.0043(3) -0.0082(4)
N1 0.0190(5) 0.0238(5) 0.0192(5) 0.0008(4) 0.0046(4) 0.0017(4)
N2 0.0199(5) 0.0247(5) 0.0238(5) 0.0026(4) 0.0041(4) 0.0012(4)
N3 0.0199(5) 0.0281(6) 0.0193(5) 0.0018(4) 0.0029(4) -0.0001(4)
C1 0.0223(6) 0.0192(6) 0.0226(6) 0.0008(5) 0.0068(5) 0.0027(5)
C2 0.0215(6) 0.0196(6) 0.0219(6) -0.0022(5) 0.0040(5) 0.0015(5)
C3 0.0223(6) 0.0308(7) 0.0223(6) 0.0062(5) 0.0058(5) 0.0052(5)
C4 0.0190(6) 0.0409(8) 0.0181(5) 0.0052(5) 0.0018(4) -0.0032(5)
C5 0.0183(6) 0.0277(6) 0.0204(5) -0.0006(5) -0.0008(4) -0.0076(5)
C6 0.0187(6) 0.0232(6) 0.0199(5) 0.0011(5) -0.0018(4) -0.0034(5)
C7 0.0199(6) 0.0254(7) 0.0222(6) -0.0017(5) 0.0017(4) -0.0043(5)
C8 0.0268(6) 0.0235(6) 0.0274(6) -0.0042(5) -0.0010(5) 0.0002(5)
C9 0.0244(6) 0.0227(6) 0.0365(7) 0.0036(5) -0.0031(5) -0.0026(6)
C10 0.0200(6) 0.0285(7) 0.0305(6) 0.0025(5) 0.0013(5) -0.0092(6)
C11 0.0203(6) 0.0290(7) 0.0269(6) 0.0054(5) 0.0056(5) 0.0001(5)
C12 0.0164(5) 0.0249(6) 0.0200(6) -0.0015(5) 0.0043(4) -0.0010(5)
C13 0.0185(6) 0.0230(6) 0.0280(6) 0.0003(5) 0.0018(5) 0.0025(5)
C14 0.0216(6) 0.0254(6) 0.0307(6) 0.0020(5) 0.0024(5) -0.0065(5)
C15 0.0153(6) 0.0336(7) 0.0222(6) -0.0039(5) 0.0037(4) -0.0064(5)
C16 0.0288(6) 0.0265(7) 0.0222(6) -0.0030(5) 0.0052(5) 0.0036(5)
C17 0.0294(6) 0.0219(6) 0.0252(6) -0.0011(5) 0.0074(5) -0.0010(5)
C18 0.0325(7) 0.0503(9) 0.0207(6) -0.0115(6) 0.0048(5) -0.0026(6)

loop_
_atom_type_symbol
_atom_type_description
_atom_type_scat_dispersion_real
_atom_type_scat_dispersion_imag
_atom_type_scat_source
C C 0.0033 0.0016 'International Tables Vol C Tables 4.2.6.8 and 6.1.1.4'
H H 0.0000 0.0000 'International Tables Vol C Tables 4.2.6.8 and 6.1.1.4'
N N 0.0061 0.0033 'International Tables Vol C Tables 4.2.6.8 and 6.1.1.4'
O O 0.0106 0.0060 'International Tables Vol C Tables 4.2.6.8 and 6.1.1.4'

loop_
_geom_angle_atom_site_label_1
_geom_angle_atom_site_label_2
_geom_angle_atom_site_label_3
_geom_angle_site_symmetry_1
_geom_angle_site_symmetry_3
_geom_angle
_geom_angle_publ_flag
C6 O2 C11 . . 116.79(8) ?
C15 O3 C18 . . 117.21(10) ?
C2 N1 C1 . . 107.58(9) ?
C2 N1 C12 . . 125.32(9) ?
C1 N1 C12 . . 127.05(9) ?
C1 N2 N3 . . 104.79(9) ?
C2 N3 N2 . . 112.79(9) ?
C2 N3 H3N . . 126.9(8) ?
N2 N3 H3N . . 120.1(8) ?
N2 C1 N1 . . 110.97(10) ?
N2 C1 C3 . . 124.18(10) ?
N1 C1 C3 . . 124.75(10) ?
O1 C2 N3 . . 128.70(10) ?
O1 C2 N1 . . 127.42(10) ?
N3 C2 N1 . . 103.87(9) ?
C1 C3 C4 . . 112.60(10) ?
C1 C3 H3A . . 109.1 ?
C4 C3 H3A . . 109.1 ?
C1 C3 H3B . . 109.1 ?
C4 C3 H3B . . 109.1 ?
H3A C3 H3B . . 107.8 ?
C5 C4 C3 . . 113.04(9) ?
C5 C4 H4A . . 109.0 ?
C3 C4 H4A . . 109.0 ?
C5 C4 H4B . . 109.0 ?
C3 C4 H4B . . 109.0 ?
H4A C4 H4B . . 107.8 ?
C10 C5 C6 . . 117.67(11) ?
C10 C5 C4 . . 122.05(10) ?
C6 C5 C4 . . 120.28(10) ?
O2 C6 C7 . . 124.06(10) ?
O2 C6 C5 . . 114.90(10) ?
C7 C6 C5 . . 121.04(11) ?
C6 C7 C8 . . 119.53(11) ?
C6 C7 H7 . . 120.2 ?
C8 C7 H7 . . 120.2 ?
C9 C8 C7 . . 120.49(12) ?
C9 C8 H8 . . 119.8 ?
C7 C8 H8 . . 119.8 ?
C8 C9 C10 . . 119.44(11) ?
C8 C9 H9 . . 120.3 ?
C10 C9 H9 . . 120.3 ?
C9 C10 C5 . . 121.82(11) ?
C9 C10 H10 . . 119.1 ?
C5 C10 H10 . . 119.1 ?
O2 C11 H11A . . 109.5 ?
O2 C11 H11B . . 109.5 ?
H11A C11 H11B . . 109.5 ?
O2 C11 H11C . . 109.5 ?
H11A C11 H11C . . 109.5 ?
H11B C11 H11C . . 109.5 ?
C17 C12 C13 . . 120.26(11) ?
C17 C12 N1 . . 119.81(10) ?
C13 C12 N1 . . 119.92(10) ?
C14 C13 C12 . . 119.55(11) ?
C14 C13 H13 . . 120.2 ?
C12 C13 H13 . . 120.2 ?
C13 C14 C15 . . 120.17(11) ?
C13 C14 H14 . . 119.9 ?
C15 C14 H14 . . 119.9 ?
O3 C15 C16 . . 123.70(11) ?
O3 C15 C14 . . 116.22(11) ?
C16 C15 C14 . . 120.08(11) ?
C17 C16 C15 . . 119.39(11) ?
C17 C16 H16 . . 120.3 ?
C15 C16 H16 . . 120.3 ?
C12 C17 C16 . . 120.52(11) ?
C12 C17 H17 . . 119.7 ?
C16 C17 H17 . . 119.7 ?
O3 C18 H18A . . 109.5 ?
O3 C18 H18B . . 109.5 ?
H18A C18 H18B . . 109.5 ?
O3 C18 H18C . . 109.5 ?
H18A C18 H18C . . 109.5 ?
H18B C18 H18C . . 109.5 ?

loop_
_geom_bond_atom_site_label_1
_geom_bond_atom_site_label_2
_geom_bond_site_symmetry_2
_geom_bond_distance
_geom_bond_publ_flag
O1 C2 . 1.2429(13) ?
O2 C6 . 1.3690(14) ?
O2 C11 . 1.4305(13) ?
O3 C15 . 1.3679(13) ?
O3 C18 . 1.4290(16) ?
N1 C2 . 1.3844(14) ?
N1 C1 . 1.3909(14) ?
N1 C12 . 1.4348(14) ?
N2 C1 . 1.2970(14) ?
N2 N3 . 1.3870(13) ?
N3 C2 . 1.3455(14) ?
N3 H3N . 0.913(13) ?
C1 C3 . 1.4886(15) ?
C3 C4 . 1.5394(17) ?
C3 H3A . 0.9900 ?
C3 H3B . 0.9900 ?
C4 C5 . 1.5033(16) ?
C4 H4A . 0.9900 ?
C4 H4B . 0.9900 ?
C5 C10 . 1.3888(16) ?
C5 C6 . 1.4074(15) ?
C6 C7 . 1.3836(16) ?
C7 C8 . 1.3906(17) ?
C7 H7 . 0.9500 ?
C8 C9 . 1.3802(16) ?
C8 H8 . 0.9500 ?
C9 C10 . 1.3840(17) ?
C9 H9 . 0.9500 ?
C10 H10 . 0.9500 ?
C11 H11A . 0.9800 ?
C11 H11B . 0.9800 ?
C11 H11C . 0.9800 ?
C12 C17 . 1.3761(16) ?
C12 C13 . 1.3877(17) ?
C13 C14 . 1.3825(16) ?
C13 H13 . 0.9500 ?
C14 C15 . 1.3899(17) ?
C14 H14 . 0.9500 ?
C15 C16 . 1.3862(17) ?
C16 C17 . 1.3859(16) ?
C16 H16 . 0.9500 ?
C17 H17 . 0.9500 ?
C18 H18A . 0.9800 ?
C18 H18B . 0.9800 ?
C18 H18C . 0.9800 ?

loop_
_geom_hbond_atom_site_label_D
_geom_hbond_atom_site_label_H
_geom_hbond_atom_site_label_A
_geom_hbond_site_symmetry_A
_geom_hbond_distance_DH
_geom_hbond_distance_HA
_geom_hbond_distance_DA
_geom_hbond_angle_DHA
N3 H3N O1 3_655 0.913(13) 1.870(13) 2.7787(12) 172.7(12)

loop_
_geom_torsion_atom_site_label_1
_geom_torsion_atom_site_label_2
_geom_torsion_atom_site_label_3
_geom_torsion_atom_site_label_4
_geom_torsion_site_symmetry_1
_geom_torsion_site_symmetry_2
_geom_torsion_site_symmetry_3
_geom_torsion_site_symmetry_4
_geom_torsion
_geom_torsion_publ_flag
C1 N2 N3 C2 . . . . 0.48(13) ?
N3 N2 C1 N1 . . . . -0.33(12) ?
N3 N2 C1 C3 . . . . -176.87(11) ?
C2 N1 C1 N2 . . . . 0.10(13) ?
C12 N1 C1 N2 . . . . 177.68(10) ?
C2 N1 C1 C3 . . . . 176.61(11) ?
C12 N1 C1 C3 . . . . -5.81(18) ?
N2 N3 C2 O1 . . . . -179.17(11) ?
N2 N3 C2 N1 . . . . -0.41(12) ?
C1 N1 C2 O1 . . . . 178.97(11) ?
C12 N1 C2 O1 . . . . 1.34(19) ?
C1 N1 C2 N3 . . . . 0.19(12) ?
C12 N1 C2 N3 . . . . -177.45(10) ?
N2 C1 C3 C4 . . . . 105.59(13) ?
N1 C1 C3 C4 . . . . -70.47(14) ?
C1 C3 C4 C5 . . . . -64.75(13) ?
C3 C4 C5 C10 . . . . 100.59(13) ?
C3 C4 C5 C6 . . . . -79.05(13) ?
C11 O2 C6 C7 . . . . -2.34(15) ?
C11 O2 C6 C5 . . . . 178.10(9) ?
C10 C5 C6 O2 . . . . -179.92(9) ?
C4 C5 C6 O2 . . . . -0.27(15) ?
C10 C5 C6 C7 . . . . 0.51(16) ?
C4 C5 C6 C7 . . . . -179.84(10) ?
O2 C6 C7 C8 . . . . -179.48(10) ?
C5 C6 C7 C8 . . . . 0.05(17) ?
C6 C7 C8 C9 . . . . -0.81(17) ?
C7 C8 C9 C10 . . . . 0.98(17) ?
C8 C9 C10 C5 . . . . -0.40(18) ?
C6 C5 C10 C9 . . . . -0.34(17) ?
C4 C5 C10 C9 . . . . -179.98(11) ?
C2 N1 C12 C17 . . . . 117.56(13) ?
C1 N1 C12 C17 . . . . -59.61(15) ?
C2 N1 C12 C13 . . . . -63.64(15) ?
C1 N1 C12 C13 . . . . 119.18(13) ?
C17 C12 C13 C14 . . . . 0.94(17) ?
N1 C12 C13 C14 . . . . -177.85(10) ?
C12 C13 C14 C15 . . . . 0.76(17) ?
C18 O3 C15 C16 . . . . 2.24(16) ?
C18 O3 C15 C14 . . . . -177.56(10) ?
C13 C14 C15 O3 . . . . 178.71(10) ?
C13 C14 C15 C16 . . . . -1.10(17) ?
O3 C15 C16 C17 . . . . 179.96(10) ?
C14 C15 C16 C17 . . . . -0.26(17) ?
C13 C12 C17 C16 . . . . -2.32(17) ?
N1 C12 C17 C16 . . . . 176.47(10) ?
C15 C16 C17 C12 . . . . 1.96(17) ?

loop_
_cod_related_entry_id
_cod_related_entry_database
_cod_related_entry_code
1 ChemSpider 26000952
